data_7000822
loop_
_publ_author_name
'Feng, Jing'
'Yu, Jiang-Bo'
'Song, Shu-Yan'
'Sun, Li-Ning'
'Fan, Wei-Qiang'
'Guo, Xian-Min'
'Dang, Song'
'Zhang, Hong-Jie'

_publ_section_title
;
 Near-infrared luminescent xerogel materials covalently bonded with
 ternary lanthanide [Er(III), Nd(III), Yb(III), Sm(III)] complexes
;
_journal_coden_ASTM DTARAF
_journal_issue 13
_journal_name_full 'Dalton Transactions'
_journal_page_first 2406
_journal_page_last 2414
_journal_paper_doi 10.1039/b819644c
_journal_year 2009
_chemical_formula_moiety 'C57 H32 Er F15 N2 O6'
_chemical_formula_sum 'C57 H32 Er F15 N2 O6'
_chemical_formula_weight 1293.11
_space_group_IT_number 2
_symmetry_cell_setting triclinic
_symmetry_space_group_name_Hall '-P 1'
_symmetry_space_group_name_H-M 'P -1'
_atom_sites_solution_hydrogens geom
_atom_sites_solution_primary direct
_atom_sites_solution_secondary difmap
_audit_creation_method SHELXL-97
_cell_angle_alpha 89.163(5)
_cell_angle_beta 83.064(5)
_cell_angle_gamma 84.338(5)
_cell_formula_units_Z 4
_cell_length_a 12.222(5)
_cell_length_b 20.080(5)
_cell_length_c 21.842(5)
_cell_measurement_reflns_used 20378
_cell_measurement_temperature 293(2)
_cell_measurement_theta_max 27.5
_cell_measurement_theta_min 3.4
_cell_volume 5295(3)
_computing_cell_refinement 'SAINT (Bruker, 1999)'
_computing_data_collection 'SMART (Bruker, 1997)'
_computing_data_reduction SAINT
_computing_molecular_graphics 'SHELXTL-PLUS (Sheldrick, 1990)'
_computing_publication_material SHELXL-97
_computing_structure_refinement 'SHELXL-97 (Sheldrick, 1997)'
_computing_structure_solution 'SHELXS-97 (Sheldrick, 1997)'
_diffrn_ambient_temperature 293(2)
_diffrn_measured_fraction_theta_full 0.969
_diffrn_measured_fraction_theta_max 0.969
_diffrn_measurement_device_type '\w scans'
_diffrn_radiation_monochromator graphite
_diffrn_radiation_source 'fine-focus sealed tube'
_diffrn_radiation_type MoK\a
_diffrn_radiation_wavelength 0.71069
_diffrn_reflns_av_R_equivalents 0.0836
_diffrn_reflns_av_sigmaI/netI 0.2552
_diffrn_reflns_limit_h_max 14
_diffrn_reflns_limit_h_min -15
_diffrn_reflns_limit_k_max 24
_diffrn_reflns_limit_k_min -20
_diffrn_reflns_limit_l_max 26
_diffrn_reflns_limit_l_min -24
_diffrn_reflns_number 29900
_diffrn_reflns_theta_full 26.11
_diffrn_reflns_theta_max 26.11
_diffrn_reflns_theta_min 1.38
_exptl_absorpt_coefficient_mu 1.691
_exptl_absorpt_correction_T_max 0.779
_exptl_absorpt_correction_T_min 0.730
_exptl_absorpt_correction_type multi-scan
_exptl_absorpt_process_details 'SADABS (Sheldrick, 1996)'
_exptl_crystal_colour Pink
_exptl_crystal_density_diffrn 1.622
_exptl_crystal_density_method 'not measured'
_exptl_crystal_description Block
_exptl_crystal_F_000 2556
_exptl_crystal_size_max 0.20
_exptl_crystal_size_mid 0.16
_exptl_crystal_size_min 0.15
_refine_diff_density_max 1.192
_refine_diff_density_min -0.711
_refine_diff_density_rms 0.135
_refine_ls_extinction_method none
_refine_ls_goodness_of_fit_ref 0.961
_refine_ls_hydrogen_treatment constr
_refine_ls_matrix_type full
_refine_ls_number_parameters 1254
_refine_ls_number_reflns 20378
_refine_ls_number_restraints 29
_refine_ls_restrained_S_all 0.966
_refine_ls_R_factor_all 0.2589
_refine_ls_R_factor_gt 0.1014
_refine_ls_shift/su_max 0.001
_refine_ls_shift/su_mean 0.000
_refine_ls_structure_factor_coef Fsqd
_refine_ls_weighting_details 'calc w=1/[\s^2^(Fo^2^)+(0.1022P)^2^+0.0000P] where P=(Fo^2^+2Fc^2^)/3'
_refine_ls_weighting_scheme calc
_refine_ls_wR_factor_gt 0.1977
_refine_ls_wR_factor_ref 0.2746
_reflns_number_gt 7203
_reflns_number_total 20378
_reflns_threshold_expression >2sigma(I)
_cod_data_source_file B819644c.txt
_cod_data_source_block Er
_cod_depositor_comments
;
The following automatic conversions were performed:
'_symmetry_cell_setting' value 'Triclinic' changed to 'triclinic'
according to '/home/saulius/struct/CIF-dictionaries/cif_core.dic'
dictionary named 'cif_core.dic' version 2.4.1 from 2010-06-29.

Automatic conversion script
Id: cif_fix_enum 1527 2010-12-29 10:47:43Z saulius 
;
_cod_database_code 7000822

loop_
_symmetry_equiv_pos_as_xyz
'x, y, z'
'-x, -y, -z'

loop_
_atom_site_label
_atom_site_type_symbol
_atom_site_fract_x
_atom_site_fract_y
_atom_site_fract_z
_atom_site_U_iso_or_equiv
_atom_site_adp_type
_atom_site_occupancy
_atom_site_symmetry_multiplicity
_atom_site_calc_flag
_atom_site_refinement_flags
_atom_site_disorder_assembly
_atom_site_disorder_group
C46 C 0.1653(14) 0.2828(9) 0.8149(9) 0.072(6) Uani 1 1 d . . .
H46 H 0.1675 0.2775 0.7726 0.087 Uiso 1 1 calc R . .
C47 C 0.1714(16) 0.2266(9) 0.8526(12) 0.089(7) Uani 1 1 d . . .
H47 H 0.1773 0.1844 0.8347 0.107 Uiso 1 1 calc R . .
C48 C 0.1690(15) 0.2312(12) 0.9140(12) 0.092(8) Uani 1 1 d . . .
H48 H 0.1716 0.1929 0.9386 0.110 Uiso 1 1 calc R . .
C49 C 0.1624(17) 0.2951(13) 0.9405(11) 0.092(7) Uani 1 1 d . . .
C50 C 0.1497(13) 0.3510(9) 0.9001(8) 0.058(5) Uani 1 1 d . . .
C54 C 0.1638(18) 0.3062(13) 1.0056(10) 0.103(8) Uani 1 1 d . . .
H54 H 0.1694 0.2697 1.0322 0.124 Uiso 1 1 calc R . .
C53 C 0.1570(18) 0.3689(14) 1.0283(10) 0.099(8) Uani 1 1 d . . .
H53 H 0.1582 0.3747 1.0703 0.119 Uiso 1 1 calc R . .
C52 C 0.1479(17) 0.4272(14) 0.9892(10) 0.097(7) Uani 1 1 d . . .
C55 C 0.1427(19) 0.4930(15) 1.0109(10) 0.110(9) Uani 1 1 d . . .
H55 H 0.1456 0.5018 1.0523 0.132 Uiso 1 1 calc R . .
C56 C 0.1334(19) 0.5429(10) 0.9694(11) 0.103(8) Uani 1 1 d . . .
H56 H 0.1325 0.5869 0.9823 0.124 Uiso 1 1 calc R . .
C57 C 0.1253(15) 0.5305(12) 0.9085(9) 0.087(6) Uani 1 1 d . . .
H57 H 0.1165 0.5665 0.8816 0.104 Uiso 1 1 calc R . .
C112 C 0.7328(19) 0.0523(16) 0.4885(11) 0.116(9) Uani 1 1 d . . .
H112 H 0.7386 0.0484 0.4458 0.139 Uiso 1 1 calc R . .
C51 C 0.1450(14) 0.4166(10) 0.9260(8) 0.064(5) Uani 1 1 d . . .
C113 C 0.724(2) -0.0028(12) 0.5256(11) 0.119(9) Uani 1 1 d . . .
H113 H 0.7230 -0.0445 0.5080 0.142 Uiso 1 1 calc R . .
C2 C 0.5850(18) 0.4163(9) 0.4823(10) 0.090(7) Uani 1 1 d . . .
H2 H 0.6154 0.4557 0.4896 0.108 Uiso 1 1 calc R . .
C3 C 0.609(2) 0.3835(12) 0.4255(12) 0.110(8) Uani 1 1 d . . .
H3 H 0.6580 0.4009 0.3948 0.132 Uiso 1 1 calc R . .
C4 C 0.563(2) 0.3261(12) 0.4143(11) 0.113(8) Uani 1 1 d . . .
H4 H 0.5801 0.3063 0.3757 0.136 Uiso 1 1 calc R . .
C5 C 0.4925(18) 0.2966(10) 0.4584(11) 0.093(7) Uani 1 1 d . . .
H5 H 0.4634 0.2572 0.4496 0.112 Uiso 1 1 calc R . .
C110 C 0.742(2) 0.1747(15) 0.4840(10) 0.107(8) Uani 1 1 d . . .
H110 H 0.7514 0.1736 0.4411 0.129 Uiso 1 1 calc R . .
C7 C 0.3941(18) 0.3015(9) 0.5631(10) 0.084(6) Uani 1 1 d . . .
H7 H 0.3634 0.2622 0.5558 0.101 Uiso 1 1 calc R . .
C8 C 0.3668(16) 0.3315(10) 0.6193(10) 0.087(6) Uani 1 1 d . . .
H8 H 0.3201 0.3122 0.6498 0.104 Uiso 1 1 calc R . .
C9 C 0.4100(12) 0.3916(9) 0.6303(8) 0.057(4) Uani 1 1 d . . .
C10 C 0.4846(13) 0.4156(8) 0.5866(8) 0.058(4) Uani 1 1 d . . .
H10 H 0.5189 0.4528 0.5961 0.070 Uiso 1 1 calc R . .
C11 C 0.3665(16) 0.4254(8) 0.6900(9) 0.063(5) Uani 1 1 d . . .
C12 C 0.4063(14) 0.4864(9) 0.7071(8) 0.065(5) Uani 1 1 d . . .
H12 H 0.4691 0.5008 0.6845 0.077 Uiso 1 1 calc R . .
C13 C 0.3531(17) 0.5245(9) 0.7567(8) 0.065(5) Uani 1 1 d . . .
C14 C 0.4069(18) 0.5854(12) 0.7770(9) 0.093(7) Uani 1 1 d . . .
C15 C 0.344(3) 0.6447(14) 0.7825(14) 0.120(9) Uiso 1 1 d . . .
C30 C -0.2945(18) 0.4526(12) 0.8309(12) 0.107(8) Uani 1 1 d . . .
C29 C -0.2198(16) 0.3904(9) 0.8459(7) 0.064(5) Uani 1 1 d . . .
C28 C -0.1098(15) 0.3826(8) 0.8062(8) 0.056(4) Uani 1 1 d . . .
C27 C -0.0893(12) 0.3320(7) 0.7652(7) 0.047(4) Uani 1 1 d . . .
H27 H -0.1366 0.2982 0.7685 0.057 Uiso 1 1 calc R . .
C107 C 0.7131(15) 0.1793(10) 0.6118(10) 0.073(6) Uani 1 1 d . . .
C24 C 0.0134(13) 0.2739(7) 0.6698(8) 0.052(4) Uani 1 1 d . . .
C25 C 0.0684(13) 0.2866(9) 0.6128(8) 0.064(5) Uani 1 1 d . . .
H25 H 0.1015 0.3262 0.6056 0.077 Uiso 1 1 calc R . .
C16 C 0.0742(16) 0.2375(10) 0.5641(10) 0.071(5) Uani 1 1 d . . .
C21 C 0.0270(15) 0.1765(10) 0.5766(10) 0.068(5) Uani 1 1 d . . .
C22 C -0.0202(15) 0.1663(9) 0.6365(11) 0.084(6) Uani 1 1 d . . .
H22 H -0.0486 0.1256 0.6462 0.101 Uiso 1 1 calc R . .
C106 C 0.7243(15) 0.2380(10) 0.5797(9) 0.071(5) Uani 1 1 d . . .
C17 C 0.1179(18) 0.2539(12) 0.5046(11) 0.100(7) Uani 1 1 d . . .
H17 H 0.1438 0.2955 0.4960 0.120 Uiso 1 1 calc R . .
C19 C 0.080(3) 0.1445(16) 0.4718(12) 0.131(12) Uani 1 1 d . . .
H19 H 0.0862 0.1126 0.4408 0.157 Uiso 1 1 calc R . .
C108 C 0.7206(15) 0.1178(12) 0.5812(9) 0.075(6) Uani 1 1 d . . .
C43 C 0.0250(17) 0.6007(9) 0.7464(9) 0.079(6) Uani 1 1 d . . .
C42 C 0.0468(17) 0.6021(10) 0.6840(9) 0.088(6) Uani 1 1 d . . .
H42 H 0.0293 0.6416 0.6630 0.106 Uiso 1 1 calc R . .
C41 C 0.0955(18) 0.5451(10) 0.6502(8) 0.079(6) Uani 1 1 d . . .
C39 C 0.1141(14) 0.5448(9) 0.5804(8) 0.059(5) Uani 1 1 d . . .
C38 C 0.0741(16) 0.5977(10) 0.5463(9) 0.087(6) Uani 1 1 d . . .
H38 H 0.0386 0.6359 0.5661 0.104 Uiso 1 1 calc R . .
C37 C 0.0860(18) 0.5945(12) 0.4842(10) 0.100(8) Uani 1 1 d . . .
H37 H 0.0566 0.6307 0.4624 0.120 Uiso 1 1 calc R . .
C36 C 0.1400(17) 0.5399(12) 0.4515(10) 0.079(6) Uani 1 1 d . . .
C31 C 0.1864(17) 0.4852(10) 0.4855(9) 0.078(6) Uani 1 1 d . . .
C40 C 0.1674(15) 0.4921(10) 0.5504(9) 0.071(6) Uani 1 1 d . . .
H40 H 0.1946 0.4567 0.5740 0.086 Uiso 1 1 calc R . .
C32 C 0.2430(19) 0.4299(11) 0.4535(10) 0.095(7) Uani 1 1 d . . .
H32 H 0.2729 0.3936 0.4749 0.114 Uiso 1 1 calc R . .
C35 C 0.1574(19) 0.5337(14) 0.3845(9) 0.100(8) Uani 1 1 d . . .
H35 H 0.1317 0.5698 0.3612 0.120 Uiso 1 1 calc R . .
C34 C 0.206(2) 0.4816(14) 0.3555(11) 0.122(10) Uani 1 1 d . . .
H34 H 0.2087 0.4785 0.3129 0.147 Uiso 1 1 calc R . .
C58 C 0.5034(17) 0.2843(12) 0.9444(9) 0.082(6) Uani 1 1 d . . .
C59 C 0.5409(19) 0.2704(13) 1.0034(11) 0.111(8) Uani 1 1 d . . .
H59 H 0.5766 0.2290 1.0124 0.133 Uiso 1 1 calc R . .
C60 C 0.521(3) 0.322(2) 1.0471(14) 0.151(12) Uani 1 1 d . . .
H60 H 0.5390 0.3146 1.0869 0.182 Uiso 1 1 calc R . .
C61 C 0.474(2) 0.3859(17) 1.0311(13) 0.136(11) Uani 1 1 d . . .
H61 H 0.4677 0.4207 1.0593 0.163 Uiso 1 1 calc R . .
C62 C 0.4379(17) 0.3972(12) 0.9767(11) 0.103(7) Uani 1 1 d . . .
H62 H 0.3996 0.4383 0.9689 0.123 Uiso 1 1 calc R . .
C63 C 0.4575(15) 0.3466(11) 0.9291(11) 0.076(6) Uani 1 1 d . . .
C64 C 0.4227(16) 0.3590(10) 0.8698(11) 0.086(6) Uani 1 1 d . . .
H64 H 0.3924 0.4012 0.8592 0.104 Uiso 1 1 calc R . .
C65 C 0.4347(13) 0.3081(10) 0.8294(9) 0.069(5) Uani 1 1 d . . .
H65 H 0.4090 0.3156 0.7913 0.083 Uiso 1 1 calc R . .
C66 C 0.4840(14) 0.2446(9) 0.8421(8) 0.062(5) Uani 1 1 d . . .
C67 C 0.5245(14) 0.2339(9) 0.8965(8) 0.064(5) Uani 1 1 d . . .
H67 H 0.5664 0.1939 0.9034 0.076 Uiso 1 1 calc R . .
C68 C 0.5031(14) 0.1902(8) 0.7962(7) 0.052(4) Uani 1 1 d . . .
C69 C 0.4296(13) 0.1865(8) 0.7513(8) 0.068(5) Uani 1 1 d . . .
H69 H 0.3746 0.2218 0.7502 0.081 Uiso 1 1 calc R . .
C88 C 0.9800(13) 0.1183(9) 0.9692(9) 0.062(5) Uani 1 1 d . . .
C89 C 1.0456(18) 0.0887(11) 1.0127(13) 0.110(8) Uani 1 1 d . . .
H89 H 1.0884 0.0485 1.0028 0.133 Uiso 1 1 calc R . .
C90 C 1.049(2) 0.1166(15) 1.0689(11) 0.111(9) Uani 1 1 d . . .
H90 H 1.0931 0.0955 1.0966 0.133 Uiso 1 1 calc R . .
C015 C 0.7157(15) 0.2980(10) 0.6095(11) 0.081(6) Uani 1 1 d . . .
H015 H 0.7209 0.3379 0.5878 0.098 Uiso 1 1 calc R . .
C92 C 0.9231(17) 0.2070(10) 1.0429(12) 0.097(7) Uani 1 1 d . . .
H92 H 0.8818 0.2474 1.0537 0.116 Uiso 1 1 calc R . .
C93 C 0.9182(18) 0.1790(10) 0.9837(9) 0.078(6) Uani 1 1 d . . .
C94 C 0.8494(16) 0.2117(10) 0.9447(10) 0.079(6) Uani 1 1 d . . .
H94 H 0.8091 0.2523 0.9558 0.095 Uiso 1 1 calc R . .
C95 C 0.8423(17) 0.1827(11) 0.8899(11) 0.092(7) Uani 1 1 d . . .
H95 H 0.7944 0.2033 0.8638 0.110 Uiso 1 1 calc R . .
C96 C 0.9063(15) 0.1212(9) 0.8707(9) 0.067(5) Uani 1 1 d . . .
C98 C 0.8861(14) 0.0906(10) 0.8114(9) 0.068(5) Uani 1 1 d . . .
C99 C 0.953(2) 0.0347(11) 0.7916(9) 0.109(8) Uani 1 1 d D . .
H99 H 1.0097 0.0178 0.8140 0.131 Uiso 1 1 calc R . .
C85 C 0.6150(18) -0.0869(10) 0.7539(11) 0.086(6) Uani 1 1 d D . .
C84 C 0.6170(19) -0.0915(11) 0.8160(11) 0.099(7) Uani 1 1 d . . .
H84 H 0.5983 -0.1306 0.8364 0.119 Uiso 1 1 calc R . .
C83 C 0.6468(16) -0.0379(12) 0.8506(10) 0.084(6) Uani 1 1 d . . .
C80 C 0.6475(15) -0.0428(10) 0.9188(10) 0.074(6) Uani 1 1 d . . .
C81 C 0.6205(18) -0.1042(11) 0.9514(12) 0.108(8) Uani 1 1 d . . .
H81 H 0.6020 -0.1411 0.9310 0.130 Uiso 1 1 calc R . .
C82 C 0.6243(18) -0.1040(12) 1.0141(13) 0.108(9) Uani 1 1 d . . .
H82 H 0.6108 -0.1433 1.0355 0.130 Uiso 1 1 calc R . .
C73 C 0.6462(18) -0.0504(13) 1.0481(13) 0.099(8) Uani 1 1 d . . .
C78 C 0.6780(18) 0.0102(11) 1.0158(11) 0.094(7) Uani 1 1 d . . .
C79 C 0.6742(17) 0.0094(10) 0.9499(11) 0.094(7) Uani 1 1 d . . .
H79 H 0.6913 0.0476 0.9275 0.112 Uiso 1 1 calc R . .
C77 C 0.7024(19) 0.0650(12) 1.0484(13) 0.106(8) Uani 1 1 d . . .
H77 H 0.7149 0.1050 1.0280 0.127 Uiso 1 1 calc R . .
C33 C 0.2544(19) 0.4296(12) 0.3898(10) 0.105(7) Uani 1 1 d . . .
H33 H 0.2957 0.3936 0.3689 0.126 Uiso 1 1 calc R . .
C18 C 0.122(2) 0.2059(16) 0.4579(13) 0.135(10) Uani 1 1 d . . .
H18 H 0.1522 0.2151 0.4179 0.162 Uiso 1 1 calc R . .
C74 C 0.653(3) -0.0534(15) 1.1097(16) 0.144(12) Uani 1 1 d . . .
H74 H 0.6421 -0.0931 1.1310 0.173 Uiso 1 1 calc R . .
C75 C 0.677(2) 0.0012(19) 1.1411(14) 0.144(12) Uani 1 1 d . . .
H75 H 0.6732 -0.0001 1.1839 0.172 Uiso 1 1 calc R . .
C76 C 0.708(2) 0.0597(14) 1.1086(12) 0.127(9) Uani 1 1 d . . .
H76 H 0.7319 0.0944 1.1296 0.152 Uiso 1 1 calc R . .
C1 C 0.5127(14) 0.3874(9) 0.5278(9) 0.067(5) Uani 1 1 d . . .
C111 C 0.7396(19) 0.2311(12) 0.5108(12) 0.101(8) Uani 1 1 d . . .
H111 H 0.7474 0.2693 0.4868 0.121 Uiso 1 1 calc R . .
C6 C 0.4650(16) 0.3266(10) 0.5167(10) 0.078(6) Uani 1 1 d . . .
C26 C -0.0007(14) 0.3277(8) 0.7178(7) 0.053(4) Uani 1 1 d . . .
C23 C -0.0271(13) 0.2126(8) 0.6817(8) 0.062(5) Uani 1 1 d . . .
H23 H -0.0594 0.2030 0.7212 0.074 Uiso 1 1 calc R . .
C20 C 0.0300(18) 0.1294(11) 0.5285(13) 0.108(9) Uani 1 1 d . . .
H20 H -0.0013 0.0892 0.5356 0.129 Uiso 1 1 calc R . .
C103 C 0.6947(13) 0.2369(9) 0.7038(8) 0.060(5) Uani 1 1 d . . .
H103 H 0.6875 0.2372 0.7466 0.071 Uiso 1 1 calc R . .
C91 C 0.988(3) 0.1755(15) 1.0844(14) 0.142(12) Uani 1 1 d . . .
H91 H 0.9890 0.1944 1.1228 0.170 Uiso 1 1 calc R . .
C114 C 0.7178(17) 0.0025(12) 0.5879(11) 0.103(7) Uani 1 1 d . . .
H114 H 0.7175 -0.0366 0.6112 0.124 Uiso 1 1 calc R . .
C104 C 0.6990(15) 0.2969(9) 0.6734(10) 0.078(6) Uani 1 1 d . . .
H104 H 0.6907 0.3367 0.6956 0.093 Uiso 1 1 calc R . .
C109 C 0.7326(18) 0.1151(13) 0.5163(10) 0.095(7) Uani 1 1 d . . .
C97 C 0.9730(15) 0.0918(10) 0.9117(9) 0.080(6) Uani 1 1 d . . .
H97 H 1.0158 0.0520 0.9004 0.095 Uiso 1 1 calc R . .
C70 C 0.4309(15) 0.1366(10) 0.7096(8) 0.073(5) Uiso 1 1 d D . .
C44 C -0.029(2) 0.6671(12) 0.7795(12) 0.110(7) Uiso 1 1 d . . .
C45 C -0.132(2) 0.6843(18) 0.7737(18) 0.197(15) Uiso 1 1 d D . .
C71 C 0.3590(14) 0.1373(8) 0.6598(8) 0.121(8) Uiso 1 1 d D . .
C87 C 0.468(2) -0.1335(13) 0.7030(13) 0.32(3) Uiso 1 1 d D . .
C72 C 0.304(2) 0.0781(13) 0.6589(11) 0.30(2) Uiso 1 1 d D . .
C86 C 0.580(3) -0.1456(14) 0.7236(15) 0.169(12) Uiso 1 1 d D . .
C100 C 0.9360(15) 0.0034(9) 0.7385(9) 0.097(7) Uiso 1 1 d D . .
C101 C 1.023(2) -0.0417(16) 0.7051(12) 0.239(18) Uiso 1 1 d D . .
C102 C 1.016(2) -0.1095(16) 0.7124(13) 0.231(18) Uiso 1 1 d D . .
N1 N 0.1565(10) 0.3437(7) 0.8382(6) 0.057(4) Uani 1 1 d . . .
N2 N 0.1298(12) 0.4678(8) 0.8865(7) 0.068(4) Uani 1 1 d . . .
N3 N 0.7005(10) 0.1773(7) 0.6753(7) 0.058(4) Uani 1 1 d . . .
N4 N 0.7118(12) 0.0604(8) 0.6172(7) 0.073(4) Uani 1 1 d . . .
O1 O 0.2634(11) 0.5180(6) 0.7873(5) 0.076(4) Uani 1 1 d . . .
O2 O 0.2909(9) 0.4007(5) 0.7241(5) 0.063(3) Uani 1 1 d . . .
O3 O -0.0493(9) 0.4296(6) 0.8144(5) 0.065(3) Uani 1 1 d . . .
O4 O 0.0734(9) 0.3681(5) 0.7129(5) 0.060(3) Uani 1 1 d . . .
O5 O 0.0315(11) 0.5541(6) 0.7831(5) 0.080(4) Uani 1 1 d . . .
O6 O 0.1308(9) 0.4935(5) 0.6774(5) 0.064(3) Uani 1 1 d . . .
O7 O 0.5781(9) 0.1444(5) 0.8003(5) 0.061(3) Uani 1 1 d . . .
O8 O 0.5073(10) 0.0882(6) 0.7021(6) 0.088(4) Uani 1 1 d . . .
O9 O 0.6717(11) 0.0149(6) 0.8257(6) 0.081(4) Uani 1 1 d . . .
O10 O 0.6334(11) -0.0370(6) 0.7181(6) 0.092(4) Uani 1 1 d . . .
O11 O 0.8513(10) 0.0102(6) 0.7060(6) 0.085(4) Uani 1 1 d D . .
O12 O 0.8099(9) 0.1159(5) 0.7843(5) 0.063(3) Uani 1 1 d D . .
F1 F 0.4492(12) 0.5693(7) 0.8307(7) 0.137(5) Uiso 1 1 d . . .
F2 F 0.5060(12) 0.5932(7) 0.7381(7) 0.134(5) Uiso 1 1 d . . .
F3 F 0.2655(13) 0.6520(7) 0.8278(7) 0.143(5) Uiso 1 1 d . . .
F4 F 0.2934(13) 0.6601(7) 0.7334(7) 0.151(5) Uiso 1 1 d . . .
F5 F 0.4008(12) 0.6984(7) 0.7933(7) 0.147(5) Uiso 1 1 d . . .
F6 F -0.2786(8) 0.3364(5) 0.8423(5) 0.085(3) Uiso 1 1 d . . .
F7 F -0.2030(9) 0.3912(5) 0.9069(5) 0.096(3) Uiso 1 1 d . . .
F8 F -0.3247(11) 0.4473(7) 0.7790(7) 0.125(5) Uiso 1 1 d . . .
F9 F -0.2548(11) 0.5054(7) 0.8430(6) 0.121(4) Uiso 1 1 d . . .
F10 F -0.3909(11) 0.4540(6) 0.8731(6) 0.121(4) Uiso 1 1 d . . .
F11 F 0.0173(11) 0.7216(7) 0.7519(7) 0.145(5) Uiso 1 1 d D . .
F12 F -0.0080(11) 0.6711(6) 0.8365(7) 0.132(5) Uiso 1 1 d . . .
F13 F -0.2006(14) 0.6371(8) 0.8025(8) 0.166(6) Uiso 1 1 d D . .
F14 F -0.1843(14) 0.7398(9) 0.8079(8) 0.177(6) Uiso 1 1 d . . .
F15 F -0.1767(15) 0.6926(8) 0.7239(9) 0.184(7) Uiso 1 1 d . . .
F16 F 0.6544(14) -0.1632(9) 0.6693(9) 0.194(7) Uiso 1 1 d D . .
F17 F 0.5858(13) -0.2050(8) 0.7515(8) 0.173(6) Uiso 1 1 d D . .
F18 F 0.486(2) -0.0977(12) 0.6488(11) 0.267(10) Uiso 1 1 d D . .
F19 F 0.4476(17) -0.1922(10) 0.6736(9) 0.221(8) Uiso 1 1 d D . .
F20 F 0.402(2) -0.1181(10) 0.7349(11) 0.255(10) Uiso 1 1 d D . .
F21 F 0.2754(9) 0.1891(5) 0.6681(5) 0.090(3) Uiso 1 1 d D . .
F22 F 0.4095(13) 0.1268(8) 0.5937(7) 0.172(6) Uiso 1 1 d D . .
F23 F 0.2495(13) 0.0840(8) 0.7193(8) 0.178(6) Uiso 1 1 d D . .
F24 F 0.239(2) 0.0895(15) 0.6084(14) 0.368(16) Uiso 1 1 d D . .
F25 F 0.384(2) 0.0315(9) 0.6249(12) 0.284(11) Uiso 1 1 d D . .
F26 F 1.0489(13) -0.0434(8) 0.6395(8) 0.169(6) Uiso 1 1 d D . .
F27 F 1.1338(16) -0.0457(8) 0.7175(8) 0.190(7) Uiso 1 1 d D . .
F28 F 0.9210(13) -0.1288(7) 0.6932(7) 0.153(5) Uiso 1 1 d D . .
F29 F 0.9867(16) -0.1272(9) 0.7725(10) 0.198(7) Uiso 1 1 d D . .
F30 F 1.1006(18) -0.1528(10) 0.6808(10) 0.216(8) Uiso 1 1 d D . .
Er1 Er 0.12643(6) 0.44981(4) 0.77411(3) 0.0519(3) Uani 1 1 d . . .
Er2 Er 0.68162(7) 0.06783(4) 0.73256(4) 0.0613(3) Uani 1 1 d . . .

loop_
_atom_site_aniso_label
_atom_site_aniso_U_11
_atom_site_aniso_U_22
_atom_site_aniso_U_33
_atom_site_aniso_U_23
_atom_site_aniso_U_13
_atom_site_aniso_U_12
C46 0.074(14) 0.046(11) 0.099(16) -0.015(11) -0.038(12) 0.020(10)
C47 0.075(15) 0.051(13) 0.14(2) 0.018(14) -0.028(15) 0.000(10)
C48 0.056(13) 0.092(18) 0.13(2) 0.063(16) -0.033(14) -0.002(12)
C49 0.085(16) 0.106(18) 0.092(18) 0.044(15) -0.020(13) -0.032(14)
C50 0.052(11) 0.071(13) 0.056(12) 0.011(10) -0.017(9) -0.024(9)
C54 0.107(18) 0.14(2) 0.056(15) 0.055(15) -0.002(13) -0.001(16)
C53 0.106(18) 0.14(2) 0.058(15) -0.007(16) -0.010(13) -0.049(17)
C52 0.089(17) 0.15(2) 0.061(15) 0.034(16) -0.003(12) -0.045(16)
C55 0.13(2) 0.16(3) 0.044(14) -0.038(16) 0.012(13) -0.06(2)
C56 0.16(2) 0.070(15) 0.091(19) -0.002(13) -0.018(16) -0.052(15)
C57 0.074(14) 0.14(2) 0.046(13) -0.009(13) 0.006(10) -0.026(14)
C112 0.11(2) 0.16(3) 0.068(17) -0.051(19) -0.020(14) 0.024(19)
C51 0.060(12) 0.093(15) 0.043(11) 0.022(10) -0.018(9) -0.024(10)
C113 0.20(3) 0.080(17) 0.068(17) -0.028(14) -0.017(17) 0.025(17)
C2 0.13(2) 0.050(12) 0.087(16) 0.000(11) 0.001(14) -0.022(12)
C3 0.11(2) 0.11(2) 0.11(2) 0.003(16) 0.008(16) -0.007(16)
C4 0.13(2) 0.13(2) 0.095(19) -0.023(16) -0.003(16) -0.062(18)
C5 0.115(19) 0.061(13) 0.096(18) 0.007(13) 0.013(14) -0.008(12)
C110 0.13(2) 0.15(3) 0.041(14) 0.014(16) -0.010(13) -0.01(2)
C7 0.112(18) 0.048(12) 0.093(17) 0.009(12) 0.005(14) -0.028(12)
C8 0.088(16) 0.073(15) 0.093(17) 0.000(12) 0.028(13) -0.028(12)
C9 0.025(9) 0.067(12) 0.074(13) -0.017(10) 0.006(8) 0.005(8)
C10 0.056(12) 0.049(11) 0.068(13) 0.004(9) 0.009(10) -0.015(9)
C11 0.069(13) 0.048(11) 0.077(14) 0.004(10) -0.036(11) 0.007(10)
C12 0.058(12) 0.083(14) 0.055(12) 0.007(10) 0.001(9) -0.028(10)
C13 0.094(15) 0.081(13) 0.028(10) -0.005(9) -0.008(10) -0.047(12)
C14 0.069(15) 0.14(2) 0.072(15) 0.005(14) -0.004(12) -0.040(14)
C30 0.071(15) 0.112(19) 0.14(2) -0.085(17) -0.004(15) 0.001(14)
C29 0.093(15) 0.066(12) 0.038(10) -0.022(9) -0.015(10) -0.016(11)
C28 0.064(13) 0.046(11) 0.052(11) -0.003(9) 0.003(9) 0.020(9)
C27 0.041(10) 0.050(10) 0.047(10) -0.011(8) 0.012(8) -0.002(8)
C107 0.073(14) 0.074(14) 0.078(15) -0.019(12) -0.038(11) 0.001(11)
C24 0.047(10) 0.033(9) 0.078(13) -0.007(9) -0.008(9) -0.010(8)
C25 0.052(12) 0.078(13) 0.065(13) 0.004(11) -0.021(10) -0.009(9)
C16 0.075(14) 0.071(14) 0.067(14) -0.016(12) -0.030(11) 0.022(11)
C21 0.057(13) 0.064(14) 0.080(15) -0.031(12) -0.019(11) 0.024(10)
C22 0.062(14) 0.059(13) 0.13(2) -0.033(14) -0.015(14) -0.004(10)
C106 0.078(14) 0.063(14) 0.071(15) 0.017(11) -0.016(11) 0.005(11)
C17 0.110(19) 0.112(19) 0.084(18) -0.021(15) -0.038(15) -0.014(14)
C19 0.19(3) 0.12(2) 0.070(18) -0.041(18) -0.041(19) 0.08(2)
C108 0.064(13) 0.115(18) 0.052(13) 0.003(12) -0.036(10) 0.007(12)
C43 0.123(18) 0.067(13) 0.048(12) -0.022(10) -0.029(12) 0.004(12)
C42 0.130(19) 0.058(13) 0.073(15) 0.011(11) -0.022(13) 0.023(12)
C41 0.124(18) 0.072(14) 0.051(12) 0.013(11) -0.030(12) -0.038(13)
C39 0.061(12) 0.051(11) 0.067(13) 0.016(10) -0.027(10) -0.003(9)
C38 0.094(16) 0.097(16) 0.070(15) 0.002(12) -0.028(12) 0.015(12)
C37 0.109(19) 0.13(2) 0.076(16) 0.051(15) -0.054(14) -0.013(15)
C36 0.072(15) 0.092(16) 0.078(16) 0.018(13) -0.015(12) -0.030(12)
C31 0.103(17) 0.078(15) 0.057(13) 0.005(12) -0.015(12) -0.028(13)
C40 0.082(14) 0.071(14) 0.065(14) 0.029(11) -0.026(11) -0.009(11)
C32 0.14(2) 0.088(17) 0.065(15) 0.001(13) -0.009(14) -0.024(15)
C35 0.12(2) 0.14(2) 0.037(13) 0.026(13) -0.004(12) -0.032(17)
C34 0.20(3) 0.13(2) 0.043(14) -0.005(15) -0.024(17) -0.03(2)
C58 0.086(16) 0.100(17) 0.067(15) -0.009(13) -0.010(12) -0.037(13)
C59 0.11(2) 0.14(2) 0.084(18) -0.013(16) -0.024(15) 0.007(16)
C60 0.14(3) 0.23(4) 0.10(2) -0.06(3) -0.019(19) -0.05(3)
C61 0.14(3) 0.18(3) 0.10(2) -0.07(2) -0.055(19) 0.00(2)
C62 0.082(16) 0.13(2) 0.099(19) -0.032(16) -0.006(14) -0.014(14)
C63 0.056(13) 0.073(15) 0.094(18) -0.018(14) 0.012(12) -0.007(11)
C64 0.080(15) 0.058(13) 0.12(2) -0.001(13) -0.013(14) -0.017(11)
C65 0.041(11) 0.079(14) 0.089(15) -0.028(12) 0.000(10) -0.021(10)
C66 0.060(12) 0.064(13) 0.064(13) 0.009(10) -0.006(10) -0.022(10)
C67 0.061(12) 0.061(12) 0.069(13) 0.000(10) -0.004(10) -0.013(9)
C68 0.063(12) 0.044(10) 0.049(11) -0.005(8) 0.002(9) -0.020(9)
C69 0.049(11) 0.068(12) 0.085(14) -0.006(10) -0.007(10) -0.001(9)
C88 0.043(11) 0.063(13) 0.077(14) 0.015(11) -0.012(10) 0.003(9)
C89 0.096(18) 0.094(17) 0.16(3) 0.034(17) -0.054(18) -0.035(13)
C90 0.13(2) 0.14(2) 0.086(19) 0.019(17) -0.067(17) -0.050(19)
C015 0.072(14) 0.063(14) 0.108(18) 0.033(13) -0.025(13) 0.010(10)
C92 0.091(17) 0.071(15) 0.13(2) -0.013(14) -0.010(15) 0.001(12)
C93 0.105(17) 0.069(14) 0.062(14) -0.018(11) 0.000(12) -0.032(13)
C94 0.081(15) 0.085(15) 0.074(15) -0.002(12) -0.025(12) 0.000(11)
C95 0.081(16) 0.085(16) 0.11(2) 0.024(14) -0.029(14) -0.005(13)
C96 0.061(13) 0.069(13) 0.072(14) 0.021(11) -0.012(10) -0.011(10)
C98 0.036(11) 0.084(15) 0.084(15) 0.010(12) -0.010(10) -0.003(10)
C99 0.13(2) 0.098(17) 0.100(18) -0.014(14) -0.045(15) 0.025(15)
C85 0.102(17) 0.062(14) 0.101(18) -0.015(13) -0.023(14) -0.025(12)
C84 0.12(2) 0.083(17) 0.092(18) 0.027(14) -0.006(15) -0.010(14)
C83 0.061(14) 0.100(18) 0.093(18) 0.013(15) -0.020(12) -0.009(12)
C80 0.064(13) 0.071(14) 0.088(16) 0.030(12) -0.017(11) -0.006(11)
C81 0.111(19) 0.092(17) 0.13(2) 0.055(16) -0.031(17) -0.034(13)
C82 0.086(17) 0.090(18) 0.15(3) 0.071(18) -0.017(17) -0.035(14)
C73 0.082(16) 0.12(2) 0.10(2) 0.067(17) 0.002(14) -0.034(14)
C78 0.095(17) 0.089(17) 0.088(18) 0.034(14) 0.006(13) 0.015(13)
C79 0.107(18) 0.059(14) 0.11(2) 0.024(13) 0.011(15) 0.004(13)
C77 0.13(2) 0.079(17) 0.11(2) -0.017(15) -0.019(17) -0.007(15)
C33 0.14(2) 0.113(19) 0.061(16) -0.004(14) 0.008(14) -0.013(16)
C18 0.16(3) 0.14(3) 0.11(2) -0.01(2) -0.048(19) 0.04(2)
C74 0.17(3) 0.12(3) 0.14(3) 0.05(2) 0.02(2) -0.02(2)
C75 0.12(2) 0.20(3) 0.10(2) 0.08(3) 0.004(18) 0.02(2)
C76 0.15(2) 0.16(3) 0.076(19) -0.001(18) -0.015(17) -0.001(19)
C1 0.058(12) 0.059(12) 0.086(15) 0.016(11) -0.003(11) -0.023(10)
C111 0.111(19) 0.091(18) 0.10(2) 0.034(15) -0.024(16) -0.004(15)
C6 0.065(14) 0.084(15) 0.087(16) -0.024(13) -0.019(12) -0.002(12)
C26 0.057(12) 0.060(11) 0.051(11) -0.001(9) -0.028(9) -0.016(9)
C23 0.068(12) 0.051(11) 0.068(12) -0.009(9) -0.029(10) 0.005(9)
C20 0.091(17) 0.100(18) 0.14(2) -0.059(18) -0.063(17) 0.012(14)
C103 0.061(12) 0.075(13) 0.046(11) 0.005(10) -0.011(9) -0.015(10)
C91 0.18(3) 0.12(2) 0.14(3) 0.00(2) -0.09(2) -0.03(2)
C114 0.114(19) 0.101(18) 0.090(18) -0.036(15) -0.024(14) 0.034(14)
C104 0.076(14) 0.069(13) 0.090(16) 0.022(12) -0.013(12) -0.018(10)
C109 0.112(19) 0.11(2) 0.058(15) 0.000(15) -0.018(13) 0.013(15)
C97 0.076(14) 0.087(15) 0.078(15) 0.012(12) -0.013(12) -0.017(11)
N1 0.051(9) 0.079(11) 0.040(9) 0.002(7) 0.003(7) -0.017(8)
N2 0.076(11) 0.066(10) 0.069(11) -0.002(9) -0.007(8) -0.040(9)
N3 0.056(9) 0.057(9) 0.061(10) -0.010(8) -0.002(8) -0.009(7)
N4 0.070(11) 0.070(11) 0.076(12) -0.025(10) -0.009(9) 0.007(9)
O1 0.094(10) 0.085(9) 0.051(8) -0.012(6) 0.011(7) -0.032(8)
O2 0.063(8) 0.070(8) 0.056(8) 0.018(6) 0.001(6) -0.018(6)
O3 0.077(9) 0.065(8) 0.056(8) -0.013(6) -0.019(6) -0.005(7)
O4 0.079(9) 0.059(7) 0.045(7) -0.008(5) -0.011(6) -0.019(6)
O5 0.109(11) 0.068(8) 0.061(8) 0.011(7) -0.012(7) 0.002(7)
O6 0.098(9) 0.042(7) 0.049(7) -0.001(5) -0.017(6) 0.011(6)
O7 0.064(8) 0.055(7) 0.066(8) 0.003(6) -0.013(6) -0.004(6)
O8 0.079(9) 0.066(8) 0.124(12) -0.021(8) -0.030(8) -0.008(7)
O9 0.100(11) 0.057(8) 0.091(10) 0.017(7) -0.020(8) -0.025(7)
O10 0.117(12) 0.055(8) 0.109(12) -0.010(8) -0.027(9) -0.020(8)
O11 0.080(9) 0.089(9) 0.087(10) -0.010(7) -0.024(8) 0.003(7)
O12 0.054(8) 0.050(7) 0.085(9) 0.001(6) -0.018(7) 0.002(6)
Er1 0.0616(6) 0.0489(5) 0.0472(5) 0.0015(4) -0.0092(4) -0.0116(4)
Er2 0.0664(6) 0.0499(5) 0.0688(6) -0.0008(4) -0.0144(5) -0.0047(4)

loop_
_atom_type_symbol
_atom_type_description
_atom_type_scat_dispersion_real
_atom_type_scat_dispersion_imag
_atom_type_scat_source
C C 0.0033 0.0016 'International Tables Vol C Tables 4.2.6.8 and 6.1.1.4'
H H 0.0000 0.0000 'International Tables Vol C Tables 4.2.6.8 and 6.1.1.4'
N N 0.0061 0.0033 'International Tables Vol C Tables 4.2.6.8 and 6.1.1.4'
O O 0.0106 0.0060 'International Tables Vol C Tables 4.2.6.8 and 6.1.1.4'
F F 0.0171 0.0103 'International Tables Vol C Tables 4.2.6.8 and 6.1.1.4'
Er Er -0.2586 4.9576 'International Tables Vol C Tables 4.2.6.8 and 6.1.1.4'

loop_
_geom_angle_atom_site_label_1
_geom_angle_atom_site_label_2
_geom_angle_atom_site_label_3
_geom_angle
_geom_angle_site_symmetry_1
_geom_angle_site_symmetry_3
_geom_angle_publ_flag
N1 C46 C47 121.1(19) . . ?
C48 C47 C46 122(2) . . ?
C47 C48 C49 118.5(19) . . ?
C48 C49 C50 117(2) . . ?
C48 C49 C54 124(2) . . ?
C50 C49 C54 120(2) . . ?
N1 C50 C49 122.0(19) . . ?
N1 C50 C51 119.7(15) . . ?
C49 C50 C51 117.7(18) . . ?
C53 C54 C49 121(2) . . ?
C54 C53 C52 122(2) . . ?
C55 C52 C51 119(2) . . ?
C55 C52 C53 124(2) . . ?
C51 C52 C53 117(2) . . ?
C56 C55 C52 117(2) . . ?
C55 C56 C57 122(2) . . ?
N2 C57 C56 122(2) . . ?
C113 C112 C109 118(2) . . ?
N2 C51 C52 122(2) . . ?
N2 C51 C50 115.5(15) . . ?
C52 C51 C50 122.5(18) . . ?
C114 C113 C112 121(2) . . ?
C3 C2 C1 117.3(19) . . ?
C4 C3 C2 121(2) . . ?
C3 C4 C5 122(2) . . ?
C4 C5 C6 119(2) . . ?
C111 C110 C109 123(2) . . ?
C8 C7 C6 123.1(18) . . ?
C7 C8 C9 119.2(18) . . ?
C10 C9 C8 118.9(17) . . ?
C10 C9 C11 124.9(17) . . ?
C8 C9 C11 116.2(17) . . ?
C9 C10 C1 123.5(16) . . ?
O2 C11 C12 120.2(18) . . ?
O2 C11 C9 118.5(16) . . ?
C12 C11 C9 121.3(18) . . ?
C13 C12 C11 121.5(17) . . ?
O1 C13 C12 128.7(16) . . ?
O1 C13 C14 112.3(17) . . ?
C12 C13 C14 118.9(18) . . ?
C15 C14 F1 110(2) . . ?
C15 C14 F2 109(2) . . ?
F1 C14 F2 99.8(16) . . ?
C15 C14 C13 118(2) . . ?
F1 C14 C13 108.0(18) . . ?
F2 C14 C13 110.1(18) . . ?
F3 C15 F4 104(2) . . ?
F3 C15 C14 118(3) . . ?
F4 C15 C14 113(3) . . ?
F3 C15 F5 100(2) . . ?
F4 C15 F5 107(2) . . ?
C14 C15 F5 115(2) . . ?
F8 C30 F9 118(3) . . ?
F8 C30 F10 106.2(18) . . ?
F9 C30 F10 102.7(16) . . ?
F8 C30 C29 110.4(17) . . ?
F9 C30 C29 111.7(18) . . ?
F10 C30 C29 107(2) . . ?
F6 C29 F7 103.3(13) . . ?
F6 C29 C28 112.4(15) . . ?
F7 C29 C28 109.5(15) . . ?
F6 C29 C30 107.3(15) . . ?
F7 C29 C30 109.9(16) . . ?
C28 C29 C30 113.9(16) . . ?
O3 C28 C27 128.4(17) . . ?
O3 C28 C29 112.7(15) . . ?
C27 C28 C29 118.7(16) . . ?
C28 C27 C26 123.5(15) . . ?
C106 C107 N3 121.9(18) . . ?
C106 C107 C108 121(2) . . ?
N3 C107 C108 116.8(18) . . ?
C25 C24 C23 120.0(16) . . ?
C25 C24 C26 118.5(14) . . ?
C23 C24 C26 121.6(17) . . ?
C24 C25 C16 119.2(17) . . ?
C17 C16 C21 121(2) . . ?
C17 C16 C25 119(2) . . ?
C21 C16 C25 119.6(19) . . ?
C22 C21 C16 117.0(18) . . ?
C22 C21 C20 124(2) . . ?
C16 C21 C20 119(2) . . ?
C23 C22 C21 123.3(19) . . ?
C015 C106 C107 121(2) . . ?
C015 C106 C111 123.7(19) . . ?
C107 C106 C111 115(2) . . ?
C16 C17 C18 118(2) . . ?
C20 C19 C18 123(3) . . ?
N4 C108 C107 117.7(18) . . ?
N4 C108 C109 122(2) . . ?
C107 C108 C109 121(2) . . ?
O5 C43 C42 130.9(18) . . ?
O5 C43 C44 111.4(18) . . ?
C42 C43 C44 117.4(19) . . ?
C43 C42 C41 121.6(17) . . ?
O6 C41 C42 120.7(17) . . ?
O6 C41 C39 117.2(19) . . ?
C42 C41 C39 122.0(17) . . ?
C40 C39 C38 118.0(18) . . ?
C40 C39 C41 120.3(16) . . ?
C38 C39 C41 121.7(19) . . ?
C37 C38 C39 120(2) . . ?
C38 C37 C36 123.1(19) . . ?
C37 C36 C31 118(2) . . ?
C37 C36 C35 126(2) . . ?
C31 C36 C35 116(2) . . ?
C32 C31 C40 126(2) . . ?
C32 C31 C36 119(2) . . ?
C40 C31 C36 115(2) . . ?
C39 C40 C31 125.5(17) . . ?
C33 C32 C31 120(2) . . ?
C34 C35 C36 124(2) . . ?
C35 C34 C33 118(2) . . ?
C63 C58 C59 122(2) . . ?
C63 C58 C67 117.8(19) . . ?
C59 C58 C67 120(2) . . ?
C60 C59 C58 117(2) . . ?
C61 C60 C59 121(3) . . ?
C62 C61 C60 121(3) . . ?
C61 C62 C63 121(3) . . ?
C58 C63 C64 121(2) . . ?
C58 C63 C62 118(2) . . ?
C64 C63 C62 121(2) . . ?
C65 C64 C63 118.4(19) . . ?
C64 C65 C66 123(2) . . ?
C67 C66 C65 118.7(18) . . ?
C67 C66 C68 118.3(17) . . ?
C65 C66 C68 122.7(17) . . ?
C66 C67 C58 120.6(18) . . ?
O7 C68 C69 119.8(15) . . ?
O7 C68 C66 119.8(15) . . ?
C69 C68 C66 120.1(16) . . ?
C70 C69 C68 126.8(16) . . ?
C97 C88 C93 116.8(17) . . ?
C97 C88 C89 125(2) . . ?
C93 C88 C89 118(2) . . ?
C90 C89 C88 122(2) . . ?
C91 C90 C89 120(2) . . ?
C106 C015 C104 117.4(17) . . ?
C91 C92 C93 121(2) . . ?
C94 C93 C88 123.0(18) . . ?
C94 C93 C92 119(2) . . ?
C88 C93 C92 118(2) . . ?
C95 C94 C93 118(2) . . ?
C94 C95 C96 122.2(19) . . ?
C97 C96 C95 116.5(19) . . ?
C97 C96 C98 125.2(19) . . ?
C95 C96 C98 118.0(17) . . ?
O12 C98 C99 123.9(19) . . ?
O12 C98 C96 118.8(18) . . ?
C99 C98 C96 117.2(17) . . ?
C98 C99 C100 119.7(19) . . ?
O10 C85 C84 128.7(19) . . ?
O10 C85 C86 115(2) . . ?
C84 C85 C86 116(2) . . ?
C85 C84 C83 121.5(19) . . ?
O9 C83 C84 122(2) . . ?
O9 C83 C80 117(2) . . ?
C84 C83 C80 121(2) . . ?
C79 C80 C81 120(2) . . ?
C79 C80 C83 119.5(19) . . ?
C81 C80 C83 120(2) . . ?
C82 C81 C80 116(2) . . ?
C81 C82 C73 126(2) . . ?
C74 C73 C82 123(2) . . ?
C74 C73 C78 117(3) . . ?
C82 C73 C78 119(2) . . ?
C77 C78 C79 124(2) . . ?
C77 C78 C73 121(2) . . ?
C79 C78 C73 115(2) . . ?
C80 C79 C78 124(2) . . ?
C76 C77 C78 120(2) . . ?
C32 C33 C34 122(2) . . ?
C19 C18 C17 120(3) . . ?
C73 C74 C75 121(3) . . ?
C74 C75 C76 120(3) . . ?
C77 C76 C75 120(3) . . ?
C10 C1 C2 121.9(17) . . ?
C10 C1 C6 116.4(17) . . ?
C2 C1 C6 122(2) . . ?
C110 C111 C106 123(2) . . ?
C7 C6 C5 124(2) . . ?
C7 C6 C1 118.6(19) . . ?
C5 C6 C1 118(2) . . ?
O4 C26 C27 122.7(15) . . ?
O4 C26 C24 115.5(15) . . ?
C27 C26 C24 121.8(14) . . ?
C22 C23 C24 120.7(19) . . ?
C19 C20 C21 118(3) . . ?
N3 C103 C104 124.0(17) . . ?
C90 C91 C92 120(3) . . ?
N4 C114 C113 124(2) . . ?
C103 C104 C015 119.5(19) . . ?
C110 C109 C112 124(2) . . ?
C110 C109 C108 118(2) . . ?
C112 C109 C108 118(2) . . ?
C96 C97 C88 123.4(19) . . ?
O8 C70 C69 123.4(16) . . ?
O8 C70 C71 110.4(17) . . ?
C69 C70 C71 125.2(18) . . ?
C45 C44 F12 112(3) . . ?
C45 C44 F11 100(2) . . ?
F12 C44 F11 103(2) . . ?
C45 C44 C43 117(3) . . ?
F12 C44 C43 113.2(19) . . ?
F11 C44 C43 110(2) . . ?
F15 C45 C44 128(3) . . ?
F15 C45 F14 101(3) . . ?
C44 C45 F14 117(3) . . ?
F15 C45 F13 98(2) . . ?
C44 C45 F13 111(3) . . ?
F14 C45 F13 96(2) . . ?
F21 C71 C72 105.4(15) . . ?
F21 C71 C70 110.7(15) . . ?
C72 C71 C70 112.5(17) . . ?
F21 C71 F22 114.3(14) . . ?
C72 C71 F22 91.4(13) . . ?
C70 C71 F22 120.2(15) . . ?
F20 C87 F18 119(3) . . ?
F20 C87 F19 110(3) . . ?
F18 C87 F19 95(2) . . ?
F20 C87 C86 119(3) . . ?
F18 C87 C86 104(2) . . ?
F19 C87 C86 107.4(19) . . ?
F23 C72 C71 96.5(14) . . ?
F23 C72 F25 137(3) . . ?
C71 C72 F25 103.9(17) . . ?
F23 C72 F24 118(3) . . ?
C71 C72 F24 103.3(17) . . ?
F25 C72 F24 94(2) . . ?
F17 C86 F16 98(2) . . ?
F17 C86 C87 107(2) . . ?
F16 C86 C87 106(2) . . ?
F17 C86 C85 120(3) . . ?
F16 C86 C85 110(2) . . ?
C87 C86 C85 114(3) . . ?
O11 C100 C99 130.6(17) . . ?
O11 C100 C101 108.0(17) . . ?
C99 C100 C101 121(2) . . ?
C102 C101 F27 94(2) . . ?
C102 C101 F26 96(2) . . ?
F27 C101 F26 95.4(17) . . ?
C102 C101 C100 118(2) . . ?
F27 C101 C100 122(2) . . ?
F26 C101 C100 125(2) . . ?
F29 C102 F28 93.3(19) . . ?
F29 C102 C101 113(2) . . ?
F28 C102 C101 112(3) . . ?
F29 C102 F30 114(3) . . ?
F28 C102 F30 104(2) . . ?
C101 C102 F30 118(2) . . ?
C46 N1 C50 119.0(15) . . ?
C46 N1 Er1 123.3(11) . . ?
C50 N1 Er1 117.2(11) . . ?
C51 N2 C57 117.8(17) . . ?
C51 N2 Er1 122.1(12) . . ?
C57 N2 Er1 119.8(12) . . ?
C103 N3 C107 115.8(15) . . ?
C103 N3 Er2 123.3(11) . . ?
C107 N3 Er2 120.8(12) . . ?
C114 N4 C108 117.3(19) . . ?
C114 N4 Er2 122.0(15) . . ?
C108 N4 Er2 120.7(12) . . ?
C13 O1 Er1 131.4(11) . . ?
C11 O2 Er1 130.9(10) . . ?
C28 O3 Er1 132.9(11) . . ?
C26 O4 Er1 136.3(11) . . ?
C43 O5 Er1 131.5(13) . . ?
C41 O6 Er1 139.8(13) . . ?
C68 O7 Er2 135.4(10) . . ?
C70 O8 Er2 134.4(11) . . ?
C83 O9 Er2 141.4(14) . . ?
C85 O10 Er2 134.2(13) . . ?
C100 O11 Er2 127.7(11) . . ?
C98 O12 Er2 131.3(11) . . ?
O6 Er1 O5 73.2(4) . . ?
O6 Er1 O3 111.9(4) . . ?
O5 Er1 O3 76.0(4) . . ?
O6 Er1 O2 76.6(4) . . ?
O5 Er1 O2 137.9(4) . . ?
O3 Er1 O2 143.7(4) . . ?
O6 Er1 O1 86.0(4) . . ?
O5 Er1 O1 77.1(4) . . ?
O3 Er1 O1 141.3(4) . . ?
O2 Er1 O1 72.2(4) . . ?
O6 Er1 O4 73.8(4) . . ?
O5 Er1 O4 121.4(4) . . ?
O3 Er1 O4 73.4(4) . . ?
O2 Er1 O4 75.7(4) . . ?
O1 Er1 O4 145.2(4) . . ?
O6 Er1 N2 148.6(4) . . ?
O5 Er1 N2 81.0(5) . . ?
O3 Er1 N2 77.8(4) . . ?
O2 Er1 N2 114.0(4) . . ?
O1 Er1 N2 70.9(4) . . ?
O4 Er1 N2 136.5(4) . . ?
O6 Er1 N1 145.6(4) . . ?
O5 Er1 N1 139.4(4) . . ?
O3 Er1 N1 76.3(4) . . ?
O2 Er1 N1 78.7(4) . . ?
O1 Er1 N1 108.6(4) . . ?
O4 Er1 N1 77.3(4) . . ?
N2 Er1 N1 64.5(5) . . ?
O10 Er2 O9 72.5(5) . . ?
O10 Er2 O11 78.7(5) . . ?
O9 Er2 O11 89.0(5) . . ?
O10 Er2 O8 77.1(4) . . ?
O9 Er2 O8 110.1(5) . . ?
O11 Er2 O8 142.6(4) . . ?
O10 Er2 O7 123.2(4) . . ?
O9 Er2 O7 75.4(4) . . ?
O11 Er2 O7 145.6(4) . . ?
O8 Er2 O7 71.7(4) . . ?
O10 Er2 O12 136.9(4) . . ?
O9 Er2 O12 75.9(4) . . ?
O11 Er2 O12 72.0(4) . . ?
O8 Er2 O12 142.4(4) . . ?
O7 Er2 O12 74.5(4) . . ?
O10 Er2 N4 79.2(5) . . ?
O9 Er2 N4 148.9(5) . . ?
O11 Er2 N4 72.6(5) . . ?
O8 Er2 N4 75.1(5) . . ?
O7 Er2 N4 132.9(4) . . ?
O12 Er2 N4 119.4(4) . . ?
O10 Er2 N3 140.3(5) . . ?
O9 Er2 N3 146.5(4) . . ?
O11 Er2 N3 102.4(4) . . ?
O8 Er2 N3 79.5(4) . . ?
O7 Er2 N3 77.7(4) . . ?
O12 Er2 N3 77.8(4) . . ?
N4 Er2 N3 64.0(5) . . ?

loop_
_geom_bond_atom_site_label_1
_geom_bond_atom_site_label_2
_geom_bond_distance
_geom_bond_site_symmetry_2
_geom_bond_publ_flag
C46 N1 1.321(18) . ?
C46 C47 1.39(2) . ?
C47 C48 1.34(3) . ?
C48 C49 1.41(3) . ?
C49 C50 1.43(2) . ?
C49 C54 1.45(3) . ?
C50 N1 1.352(19) . ?
C50 C51 1.43(2) . ?
C54 C53 1.35(3) . ?
C53 C52 1.44(3) . ?
C52 C55 1.40(3) . ?
C52 C51 1.41(3) . ?
C55 C56 1.35(3) . ?
C56 C57 1.37(3) . ?
C57 N2 1.35(2) . ?
C112 C113 1.37(3) . ?
C112 C109 1.41(3) . ?
C51 N2 1.346(19) . ?
C113 C114 1.36(3) . ?
C2 C3 1.40(3) . ?
C2 C1 1.41(2) . ?
C3 C4 1.37(3) . ?
C4 C5 1.38(3) . ?
C5 C6 1.41(2) . ?
C110 C111 1.28(3) . ?
C110 C109 1.39(3) . ?
C7 C8 1.36(2) . ?
C7 C6 1.37(3) . ?
C8 C9 1.40(2) . ?
C9 C10 1.36(2) . ?
C9 C11 1.49(2) . ?
C10 C1 1.40(2) . ?
C11 O2 1.25(2) . ?
C11 C12 1.43(2) . ?
C12 C13 1.39(2) . ?
C13 O1 1.231(19) . ?
C13 C14 1.54(2) . ?
C14 C15 1.35(3) . ?
C14 F1 1.36(2) . ?
C14 F2 1.41(2) . ?
C15 F3 1.29(3) . ?
C15 F4 1.32(3) . ?
C15 F5 1.38(3) . ?
C30 F8 1.24(2) . ?
C30 F9 1.25(2) . ?
C30 F10 1.40(2) . ?
C30 C29 1.53(3) . ?
C29 F6 1.367(17) . ?
C29 F7 1.373(17) . ?
C29 C28 1.50(2) . ?
C28 O3 1.281(18) . ?
C28 C27 1.35(2) . ?
C27 C26 1.40(2) . ?
C107 C106 1.37(2) . ?
C107 N3 1.38(2) . ?
C107 C108 1.40(2) . ?
C24 C25 1.37(2) . ?
C24 C23 1.38(2) . ?
C24 C26 1.50(2) . ?
C25 C16 1.45(2) . ?
C16 C17 1.39(3) . ?
C16 C21 1.41(2) . ?
C21 C22 1.38(3) . ?
C21 C20 1.42(2) . ?
C22 C23 1.36(2) . ?
C106 C015 1.37(2) . ?
C106 C111 1.50(3) . ?
C17 C18 1.41(3) . ?
C19 C20 1.36(3) . ?
C19 C18 1.40(3) . ?
C108 N4 1.39(2) . ?
C108 C109 1.41(3) . ?
C43 O5 1.23(2) . ?
C43 C42 1.36(2) . ?
C43 C44 1.57(3) . ?
C42 C41 1.41(2) . ?
C41 O6 1.251(19) . ?
C41 C39 1.52(2) . ?
C39 C40 1.32(2) . ?
C39 C38 1.37(2) . ?
C38 C37 1.35(3) . ?
C37 C36 1.38(3) . ?
C36 C31 1.43(2) . ?
C36 C35 1.46(3) . ?
C31 C32 1.40(3) . ?
C31 C40 1.42(2) . ?
C32 C33 1.38(3) . ?
C35 C34 1.29(3) . ?
C34 C33 1.40(3) . ?
C58 C63 1.37(3) . ?
C58 C59 1.43(3) . ?
C58 C67 1.45(2) . ?
C59 C60 1.41(3) . ?
C60 C61 1.40(4) . ?
C61 C62 1.33(3) . ?
C62 C63 1.45(3) . ?
C63 C64 1.42(3) . ?
C64 C65 1.34(2) . ?
C65 C66 1.39(2) . ?
C66 C67 1.35(2) . ?
C66 C68 1.47(2) . ?
C68 O7 1.243(17) . ?
C68 C69 1.41(2) . ?
C69 C70 1.36(2) . ?
C88 C97 1.39(2) . ?
C88 C93 1.39(2) . ?
C88 C89 1.41(2) . ?
C89 C90 1.36(3) . ?
C90 C91 1.36(3) . ?
C015 C104 1.39(2) . ?
C92 C91 1.38(3) . ?
C92 C93 1.43(3) . ?
C93 C94 1.38(2) . ?
C94 C95 1.36(2) . ?
C95 C96 1.43(2) . ?
C96 C97 1.37(2) . ?
C96 C98 1.50(2) . ?
C98 O12 1.227(17) . ?
C98 C99 1.37(2) . ?
C99 C100 1.374(16) . ?
C85 O10 1.28(2) . ?
C85 C84 1.36(3) . ?
C85 C86 1.485(18) . ?
C84 C83 1.42(3) . ?
C83 O9 1.23(2) . ?
C83 C80 1.49(3) . ?
C80 C79 1.35(2) . ?
C80 C81 1.46(2) . ?
C81 C82 1.38(3) . ?
C82 C73 1.38(3) . ?
C73 C74 1.36(3) . ?
C73 C78 1.46(3) . ?
C78 C77 1.40(3) . ?
C78 C79 1.45(3) . ?
C77 C76 1.33(3) . ?
C74 C75 1.38(4) . ?
C75 C76 1.42(3) . ?
C1 C6 1.44(2) . ?
C26 O4 1.268(16) . ?
C103 N3 1.349(18) . ?
C103 C104 1.37(2) . ?
C114 N4 1.33(2) . ?
C70 O8 1.28(2) . ?
C70 C71 1.479(16) . ?
C44 C45 1.29(3) . ?
C44 F12 1.31(2) . ?
C44 F11 1.38(2) . ?
C45 F15 1.27(4) . ?
C45 F14 1.41(4) . ?
C45 F13 1.416(16) . ?
C71 F21 1.382(15) . ?
C71 C72 1.422(19) . ?
C71 F22 1.508(15) . ?
C87 F20 1.03(3) . ?
C87 F18 1.382(19) . ?
C87 F19 1.41(2) . ?
C87 C86 1.48(4) . ?
C72 F23 1.406(18) . ?
C72 F25 1.432(18) . ?
C72 F24 1.444(19) . ?
C86 F17 1.33(3) . ?
C86 F16 1.43(3) . ?
C100 O11 1.319(15) . ?
C100 C101 1.459(17) . ?
C101 C102 1.378(19) . ?
C101 F27 1.405(18) . ?
C101 F26 1.428(18) . ?
C102 F29 1.371(18) . ?
C102 F28 1.376(18) . ?
C102 F30 1.401(18) . ?
N1 Er1 2.553(13) . ?
N2 Er1 2.491(15) . ?
N3 Er2 2.530(13) . ?
N4 Er2 2.507(15) . ?
O1 Er1 2.311(12) . ?
O2 Er1 2.306(12) . ?
O3 Er1 2.293(12) . ?
O4 Er1 2.320(10) . ?
O5 Er1 2.290(12) . ?
O6 Er1 2.272(10) . ?
O7 Er2 2.321(12) . ?
O8 Er2 2.305(12) . ?
O9 Er2 2.277(12) . ?
O10 Er2 2.276(11) . ?
O11 Er2 2.287(12) . ?
O12 Er2 2.329(10) . ?
